data_7047997
loop_
_publ_author_name
'Pape, Veronika F. S.'
'May, N\'ora V'
'G\'al, G Tam\'as'
'Szatm\'ari, Istv\'an'
'Szeri, Fl\'ora'
'F\"ul\"op, Ferenc'
'Szak\'acs, Gergely'
'Enyedy, \'Eva A'

_publ_section_title
;
 Impact of copper and iron binding properties on the anticancer activity
 of 8-hydroxyquinoline derived Mannich bases.
;
_journal_issue 47
_journal_name_full 'Dalton transactions (Cambridge, England : 2003)'
_journal_page_first 17032
_journal_page_last 17045
_journal_paper_doi 10.1039/c8dt03088j
_journal_volume 47
_journal_year 2018
_chemical_formula_moiety 'C15 H18 N2 O'
_chemical_formula_sum 'C15 H18 N2 O'
_chemical_formula_weight 242.31
_chemical_name_systematic 7-(piperidin-1-ylmethyl)quinolin-8-ol
_space_group_crystal_system orthorhombic
_space_group_IT_number 19
_space_group_name_Hall 'P 2ac 2ab'
_space_group_name_H-M_alt 'P 21 21 21'
_symmetry_space_group_name_Hall 'P 2ac 2ab'
_symmetry_space_group_name_H-M 'P 21 21 21'
_atom_sites_solution_hydrogens difmap
_atom_sites_solution_primary difmap
_atom_sites_solution_secondary difmap
_audit_creation_method SHELXL-2014/7
_audit_update_record
;
2017-09-18 deposited with the CCDC.
2018-11-07 downloaded from the CCDC.
;
_cell_angle_alpha 90
_cell_angle_beta 90
_cell_angle_gamma 90
_cell_formula_units_Z 4
_cell_length_a 8.9362(7)
_cell_length_b 11.4735(10)
_cell_length_c 12.7458(11)
_cell_measurement_reflns_used 24530
_cell_measurement_temperature 293(2)
_cell_measurement_theta_max 27.40
_cell_measurement_theta_min 3.20
_cell_volume 1306.82(19)
_computing_cell_refinement 'CrystalClear (Rigaku/MSC Inc., 2005)'
_computing_data_collection 'CrystalClear (Rigaku/MSC Inc., 2005)'
_computing_data_reduction 'CrystalClear (Rigaku/MSC Inc., 2005)'
_computing_molecular_graphics 'Mercury (Macrae, 2006)'
_computing_publication_material 'Spek, A.L. (2003). J.Appl.Cryst. 36,7-13.'
_computing_structure_refinement 'SHELXL-2014/7 (Sheldrick, 2014)'
_computing_structure_solution 'Sir2014 (Burla, 2015)'
_diffrn_ambient_temperature 293(2)
_diffrn_detector_area_resol_mean 10.0000
_diffrn_measured_fraction_theta_full 0.998
_diffrn_measured_fraction_theta_max 0.998
_diffrn_measurement_details
;
 scan:  N=1,PHI=0.0,CHI=40.0,OMEGA=20.0,200.0,5.0,COUPLE=0.00                  
 scan:  N=2,PHI=180.0,CHI=40.0,OMEGA=20.0,200.0,5.0,COUPLE=0.00                
 scan:  N=3,PHI=0.0,CHI=0.0,OMEGA=20.0,200.0,5.0,COUPLE=0.00                   
 scan:  N=4,PHI=90.0,CHI=0.0,OMEGA=20.0,200.0,5.0,COUPLE=0.00                  
 Orientation Matrix:
    UB11 -0.0633 UB12 -0.0285 UB13 -0.0594
    UB21  0.0213 UB22  0.0734 UB23 -0.0396
    UB31  0.0898 UB32 -0.0375 UB33 -0.0325
    Matrix type: 'd*Trek'
;
_diffrn_measurement_device RAXIS-RAPID
_diffrn_measurement_method dtprofit.ref
_diffrn_radiation_detector RX
_diffrn_radiation_monochromator 'Graphite Monochromator'
_diffrn_radiation_source 'Sealed Tube'
_diffrn_radiation_type MoK\a
_diffrn_radiation_wavelength 0.71073
_diffrn_reflns_av_R_equivalents 0.0457
_diffrn_reflns_av_unetI/netI 0.0187
_diffrn_reflns_Laue_measured_fraction_full 0.998
_diffrn_reflns_Laue_measured_fraction_max 0.998
_diffrn_reflns_limit_h_max 11
_diffrn_reflns_limit_h_min -11
_diffrn_reflns_limit_k_max 14
_diffrn_reflns_limit_k_min -14
_diffrn_reflns_limit_l_max 16
_diffrn_reflns_limit_l_min -16
_diffrn_reflns_number 41004
_diffrn_reflns_point_group_measured_fraction_full 0.999
_diffrn_reflns_point_group_measured_fraction_max 0.998
_diffrn_reflns_theta_full 25.242
_diffrn_reflns_theta_max 27.397
_diffrn_reflns_theta_min 3.197
_diffrn_source_current 40.0000
_diffrn_source_power 2.0000
_diffrn_source_voltage 50.0000
_exptl_absorpt_coefficient_mu 0.078
_exptl_absorpt_correction_T_max 1.0000
_exptl_absorpt_correction_T_min 0.9629
_exptl_absorpt_correction_type numerical
_exptl_absorpt_process_details
;
 T.Higashi, Numerical Absorption Correction, NUMABS, 2002
;
_exptl_crystal_colour Colorless
_exptl_crystal_density_diffrn 1.232
_exptl_crystal_description Chunk
_exptl_crystal_F_000 520
_exptl_crystal_size_max 0.300
_exptl_crystal_size_mid 0.300
_exptl_crystal_size_min 0.250
_refine_diff_density_max 0.170
_refine_diff_density_min -0.158
_refine_diff_density_rms 0.044
_refine_ls_abs_structure_details
;
 Flack x determined using 775 quotients [(I+)-(I-)]/[(I+)+(I-)]
 (Parsons, Flack and Wagner, Acta Cryst. B69 (2013) 249-259).
;
_refine_ls_abs_structure_Flack 0.4(4)
_refine_ls_extinction_method none
_refine_ls_goodness_of_fit_ref 1.119
_refine_ls_hydrogen_treatment mixed
_refine_ls_matrix_type full
_refine_ls_number_parameters 168
_refine_ls_number_reflns 2956
_refine_ls_number_restraints 0
_refine_ls_restrained_S_all 1.119
_refine_ls_R_factor_all 0.0643
_refine_ls_R_factor_gt 0.0527
_refine_ls_shift/su_max 0.002
_refine_ls_shift/su_mean 0.000
_refine_ls_structure_factor_coef Fsqd
_refine_ls_weighting_details 'w=1/[\s^2^(Fo^2^)+(0.0895P)^2^+0.0073P] where P=(Fo^2^+2Fc^2^)/3'
_refine_ls_weighting_scheme calc
_refine_ls_wR_factor_gt 0.1402
_refine_ls_wR_factor_ref 0.1493
_reflns_Friedel_coverage 0.734
_reflns_Friedel_fraction_full 1.000
_reflns_Friedel_fraction_max 0.998
_reflns_number_gt 2309
_reflns_number_total 2956
_reflns_threshold_expression 'I > 2\s(I)'
_cod_data_source_file c8dt03088j2.cif
_cod_data_source_block shelx
_cod_depositor_comments
;
The following automatic conversions were performed:

'_exptl_absorpt_correction_type' value 'Numerical' changed to
'numerical' according to
/home/data/users/saulius/crontab/automatic-downloads/rss-feeds/RSC/lib/dictionaries/cif_core.dic
dictionary named 'cif_core.dic' version 2.4.2 from 2011-04-26.

Automatic conversion script
Id: cif_fix_values 4973 2017-02-22 13:04:09Z antanas 

 Adding full bibliography for 7047997--7048001.cif.
;
_cod_database_code 7047997
_shelx_shelxl_version_number 2014/7
_shelx_space_group_comment
;
The symmetry employed for this shelxl refinement is uniquely defined
by the following loop, which should always be used as a source of
symmetry information in preference to the above space-group names.
They are only intended as comments.
;
_shelx_estimated_absorpt_t_min 0.977
_shelx_estimated_absorpt_t_max 0.981

loop_
_space_group_symop_operation_xyz
'x, y, z'
'-x+1/2, -y, z+1/2'
'x+1/2, -y+1/2, -z'
'-x, y+1/2, -z+1/2'

loop_
_atom_site_label
_atom_site_type_symbol
_atom_site_fract_x
_atom_site_fract_y
_atom_site_fract_z
_atom_site_U_iso_or_equiv
_atom_site_adp_type
_atom_site_occupancy
_atom_site_site_symmetry_order
_atom_site_calc_flag
_atom_site_refinement_flags_posn
_atom_site_refinement_flags_adp
O1 O 0.8570(2) 0.81438(17) 0.32001(14) 0.0633(5) Uani 1 1 d . .
C7 C 0.7215(3) 0.7990(2) 0.48149(18) 0.0561(6) Uani 1 1 d . .
N10 N 0.6900(2) 0.62856(18) 0.36243(17) 0.0599(6) Uani 1 1 d . .
N1 N 0.9062(3) 1.0459(2) 0.35370(17) 0.0652(6) Uani 1 1 d . .
C8A C 0.8222(2) 0.9858(2) 0.42484(18) 0.0530(6) Uani 1 1 d . .
C8 C 0.7989(3) 0.8638(2) 0.40897(17) 0.0528(6) Uani 1 1 d . .
C4A C 0.7583(3) 1.0393(2) 0.51473(19) 0.0585(6) Uani 1 1 d . .
C6 C 0.6585(3) 0.8549(3) 0.56959(19) 0.0658(7) Uani 1 1 d . .
H6 H 0.6043 0.8106 0.6175 0.079 Uiso 1 1 calc R U
C9 C 0.7147(3) 0.6671(2) 0.4713(2) 0.0697(8) Uani 1 1 d . .
H9A H 0.8078 0.6340 0.4968 0.084 Uiso 1 1 calc R U
H9B H 0.6344 0.6377 0.5151 0.092(10) Uiso 1 1 calc R .
C5 C 0.6741(3) 0.9720(3) 0.5870(2) 0.0670(7) Uani 1 1 d . .
H5 H 0.6303 1.0068 0.6453 0.080 Uiso 1 1 calc R U
C2 C 0.9277(4) 1.1583(3) 0.3726(2) 0.0775(8) Uani 1 1 d . .
H2 H 0.9838 1.2004 0.3243 0.093 Uiso 1 1 calc R U
C11 C 0.5366(3) 0.6540(2) 0.3300(2) 0.0601(6) Uani 1 1 d . .
H11A H 0.5179 0.7369 0.3373 0.072 Uiso 1 1 calc R U
H11B H 0.4675 0.6131 0.3758 0.072 Uiso 1 1 calc R U
C13 C 0.5403(4) 0.4890(3) 0.2030(3) 0.0837(9) Uani 1 1 d . .
H13B H 0.4684 0.4433 0.2424 0.100 Uiso 1 1 calc R U
H13A H 0.5309 0.4688 0.1295 0.100 Uiso 1 1 calc R U
C4 C 0.7866(3) 1.1591(2) 0.5301(2) 0.0728(8) Uani 1 1 d . .
H4 H 0.7468 1.1975 0.5880 0.087 Uiso 1 1 calc R U
C15 C 0.7200(4) 0.5026(3) 0.3515(3) 0.0877(10) Uani 1 1 d . .
H15A H 0.6542 0.4595 0.3980 0.105 Uiso 1 1 calc R U
H15B H 0.8224 0.4866 0.3722 0.105 Uiso 1 1 calc R U
C12 C 0.5083(4) 0.6179(3) 0.2179(2) 0.0761(9) Uani 1 1 d . .
H12B H 0.5718 0.6631 0.1714 0.091 Uiso 1 1 calc R U
H12A H 0.4049 0.6339 0.1997 0.091 Uiso 1 1 calc R U
C3 C 0.8722(4) 1.2181(3) 0.4599(3) 0.0807(9) Uani 1 1 d . .
H3 H 0.8934 1.2967 0.4697 0.097 Uiso 1 1 calc R U
C14 C 0.6960(4) 0.4619(3) 0.2404(4) 0.1014(12) Uani 1 1 d . .
H14A H 0.7681 0.4997 0.1948 0.122 Uiso 1 1 calc R U
H14B H 0.7128 0.3785 0.2366 0.122 Uiso 1 1 calc R U
H1O H 0.804(6) 0.737(4) 0.326(4) 0.124(14) Uiso 1 1 d . .

loop_
_atom_site_aniso_label
_atom_site_aniso_U_11
_atom_site_aniso_U_22
_atom_site_aniso_U_33
_atom_site_aniso_U_23
_atom_site_aniso_U_13
_atom_site_aniso_U_12
O1 0.0645(10) 0.0701(11) 0.0551(10) -0.0076(8) 0.0100(8) 0.0010(9)
C7 0.0535(12) 0.0673(15) 0.0474(12) 0.0024(11) -0.0065(11) -0.0048(11)
N10 0.0567(11) 0.0552(11) 0.0679(14) -0.0013(10) -0.0051(10) 0.0006(9)
N1 0.0681(13) 0.0719(14) 0.0556(12) 0.0030(10) 0.0006(10) -0.0101(11)
C8A 0.0488(12) 0.0646(13) 0.0454(11) 0.0002(10) -0.0043(9) -0.0002(10)
C8 0.0491(11) 0.0654(14) 0.0439(11) -0.0026(10) -0.0008(10) 0.0020(10)
C4A 0.0548(13) 0.0678(15) 0.0529(13) -0.0061(11) -0.0043(11) 0.0025(12)
C6 0.0562(13) 0.093(2) 0.0478(13) 0.0043(13) 0.0010(11) -0.0130(13)
C9 0.0741(17) 0.0683(16) 0.0666(16) 0.0091(14) -0.0181(14) -0.0078(14)
C5 0.0581(14) 0.0904(19) 0.0525(13) -0.0106(13) 0.0042(11) 0.0008(13)
C2 0.0863(19) 0.0764(18) 0.0700(17) 0.0096(16) -0.0032(15) -0.0183(16)
C11 0.0564(13) 0.0583(14) 0.0657(14) -0.0007(12) -0.0079(12) -0.0006(11)
C13 0.080(2) 0.090(2) 0.0808(19) -0.0238(17) 0.0055(17) -0.0133(17)
C4 0.0727(17) 0.0745(17) 0.0712(17) -0.0159(15) -0.0081(15) 0.0063(15)
C15 0.0755(19) 0.0621(16) 0.126(3) -0.0088(17) -0.0235(19) 0.0111(14)
C12 0.082(2) 0.081(2) 0.0649(18) -0.0017(15) -0.0111(15) -0.0122(16)
C3 0.098(2) 0.0660(17) 0.0782(19) -0.0019(14) -0.0109(19) -0.0097(16)
C14 0.083(2) 0.082(2) 0.139(3) -0.044(2) 0.005(2) -0.0012(19)

loop_
_atom_type_symbol
_atom_type_description
_atom_type_scat_dispersion_real
_atom_type_scat_dispersion_imag
_atom_type_scat_source
C C 0.0033 0.0016 'International Tables Vol C Tables 4.2.6.8 and 6.1.1.4'
H H 0.0000 0.0000 'International Tables Vol C Tables 4.2.6.8 and 6.1.1.4'
N N 0.0061 0.0033 'International Tables Vol C Tables 4.2.6.8 and 6.1.1.4'
O O 0.0106 0.0060 'International Tables Vol C Tables 4.2.6.8 and 6.1.1.4'

loop_
_geom_angle_atom_site_label_1
_geom_angle_atom_site_label_2
_geom_angle_atom_site_label_3
_geom_angle
C8 O1 H1O 97(3)
C8 C7 C6 119.4(2)
C8 C7 C9 120.1(2)
C6 C7 C9 120.3(2)
C11 N10 C9 110.3(2)
C11 N10 C15 109.8(2)
C9 N10 C15 110.8(2)
C2 N1 C8A 116.8(2)
N1 C8A C4A 122.7(2)
N1 C8A C8 118.8(2)
C4A C8A C8 118.6(2)
O1 C8 C7 121.6(2)
O1 C8 C8A 117.8(2)
C7 C8 C8A 120.6(2)
C4 C4A C5 122.4(3)
C4 C4A C8A 117.4(2)
C5 C4A C8A 120.2(2)
C5 C6 C7 122.3(2)
C5 C6 H6 118.8
C7 C6 H6 118.8
N10 C9 C7 112.7(2)
N10 C9 H9A 109.1
C7 C9 H9A 109.1
N10 C9 H9B 109.1
C7 C9 H9B 109.1
H9A C9 H9B 107.8
C6 C5 C4A 118.9(2)
C6 C5 H5 120.6
C4A C5 H5 120.6
N1 C2 C3 124.8(3)
N1 C2 H2 117.6
C3 C2 H2 117.6
N10 C11 C12 111.7(2)
N10 C11 H11A 109.3
C12 C11 H11A 109.3
N10 C11 H11B 109.3
C12 C11 H11B 109.3
H11A C11 H11B 107.9
C14 C13 C12 109.7(3)
C14 C13 H13B 109.7
C12 C13 H13B 109.7
C14 C13 H13A 109.7
C12 C13 H13A 109.7
H13B C13 H13A 108.2
C3 C4 C4A 119.7(3)
C3 C4 H4 120.1
C4A C4 H4 120.1
N10 C15 C14 111.5(3)
N10 C15 H15A 109.3
C14 C15 H15A 109.3
N10 C15 H15B 109.3
C14 C15 H15B 109.3
H15A C15 H15B 108.0
C11 C12 C13 110.7(3)
C11 C12 H12B 109.5
C13 C12 H12B 109.5
C11 C12 H12A 109.5
C13 C12 H12A 109.5
H12B C12 H12A 108.1
C4 C3 C2 118.6(3)
C4 C3 H3 120.7
C2 C3 H3 120.7
C13 C14 C15 111.4(3)
C13 C14 H14A 109.3
C15 C14 H14A 109.3
C13 C14 H14B 109.3
C15 C14 H14B 109.3
H14A C14 H14B 108.0

loop_
_geom_bond_atom_site_label_1
_geom_bond_atom_site_label_2
_geom_bond_distance
O1 C8 1.370(3)
O1 H1O 1.01(5)
C7 C8 1.373(3)
C7 C6 1.411(4)
C7 C9 1.520(4)
N10 C11 1.461(3)
N10 C9 1.473(3)
N10 C15 1.477(4)
N1 C2 1.326(4)
N1 C8A 1.364(3)
C8A C4A 1.420(3)
C8A C8 1.430(3)
C4A C4 1.412(4)
C4A C5 1.418(4)
C6 C5 1.369(4)
C6 H6 0.9300
C9 H9A 0.9700
C9 H9B 0.9700
C5 H5 0.9300
C2 C3 1.398(4)
C2 H2 0.9300
C11 C12 1.510(4)
C11 H11A 0.9700
C11 H11B 0.9700
C13 C14 1.503(5)
C13 C12 1.518(5)
C13 H13B 0.9700
C13 H13A 0.9700
C4 C3 1.357(4)
C4 H4 0.9300
C15 C14 1.506(6)
C15 H15A 0.9700
C15 H15B 0.9700
C12 H12B 0.9700
C12 H12A 0.9700
C3 H3 0.9300
C14 H14A 0.9700
C14 H14B 0.9700
